data_9015707
loop_
_publ_author_name
'Ferey, G.'
'le Blanc, M.'
'de Pape, R.'

_publ_section_title
;
 Crystal Structure of the Ordered Pyrochlore N H4 Fe(II) Fe(III) F6
 Structural Correlations with Fe2 F5 (H2 O)2 and Its Dehydration
 Product Fe2 F5 H2 O
 _cod_database_code 1000174
;
_journal_name_full 'Journal of Solid State Chemistry'
_journal_page_first 1
_journal_page_last 7
_journal_paper_doi 10.1016/0022-4596(81)90352-2
_journal_volume 40
_journal_year 1981
_chemical_formula_sum 'F6 Fe2 N'
_space_group_IT_number 62
_symmetry_space_group_name_Hall '-P 2ac 2n'
_symmetry_space_group_name_H-M 'P n m a'
_cell_angle_alpha 90
_cell_angle_beta 90
_cell_angle_gamma 90
_cell_length_a 7.045
_cell_length_b 7.454
_cell_length_c 10.116
_cell_formula_units_Z 4
_cell_volume 531.226
_database_code_amcsd 0013420
_exptl_crystal_density_diffrn 2.997
_cod_duplicate_entry 1000174
_cod_original_formula_sum 'N Fe2 F6'
_cod_database_code 9015707
_amcsd_formula_title 'F6 Fe2 H4 N'

loop_
_space_group_symop_operation_xyz
x,y,z
x,1/2-y,z
-x,1/2+y,-z
1/2-x,1/2+y,1/2+z
1/2+x,1/2-y,1/2-z
1/2+x,y,1/2-z
1/2-x,-y,1/2+z
-x,-y,-z

loop_
_atom_site_label
_atom_site_fract_x
_atom_site_fract_y
_atom_site_fract_z
N1 0.00280 0.25000 0.62080
Fe1 0.00000 0.00000 0.00000
Fe2 0.20430 0.25000 0.26810
F1 -0.06270 0.25000 0.33980
F2 0.06330 0.25000 0.96710
F3 0.12670 0.49010 0.16680
F4 0.76550 0.43680 0.08250

loop_
_cod_related_entry_id
_cod_related_entry_database
_cod_related_entry_code
1 AMCSD 0013420
